data_1572663
loop_
_publ_author_name
'Tran, Ba L.'
'Fuller, 3rd, Jack T'
'Erickson, Jeremy D.'
'Ginovska, Bojana'
'Raugei, Simone'

_publ_section_title
;
 Direct observation of &#x3b2;-alkynyl eliminations from unstrained
 propargylic alkoxide Cu(i) complexes by C-C bond cleavage.
;
_journal_issue 42
_journal_name_full 'Chemical science'
_journal_page_first 17481
_journal_page_last 17489
_journal_paper_doi 10.1039/d4sc02982h
_journal_volume 15
_journal_year 2024
_chemical_formula_moiety 'C88 H67 Cu F2 N2 O S, C7 H8'
_chemical_formula_sum 'C95 H75 Cu F2 N2 O S'
_chemical_formula_weight 1394.17
_space_group_crystal_system monoclinic
_space_group_IT_number 14
_space_group_name_Hall '-P 2yn'
_space_group_name_H-M_alt 'P 1 21/n 1'
_atom_sites_solution_hydrogens geom
_audit_creation_date 2024-04-01
_audit_creation_method
;
Olex2 1.5
(compiled 2024.02.16 svn.r378c4104 for OlexSys, GUI svn.r6928)
;
_audit_update_record
;
2024-04-04 deposited with the CCDC.	2024-09-17 downloaded from the CCDC.
;
_cell_angle_alpha 90
_cell_angle_beta 94.099(4)
_cell_angle_gamma 90
_cell_formula_units_Z 4
_cell_length_a 14.7045(14)
_cell_length_b 25.388(2)
_cell_length_c 19.6946(17)
_cell_measurement_reflns_used 9589
_cell_measurement_temperature 100(2)
_cell_measurement_theta_max 26.37
_cell_measurement_theta_min 2.32
_cell_volume 7333.5(11)
_computing_cell_refinement 'SAINT V8.40B (?, 2016)'
_computing_data_reduction 'SAINT V8.40B (?, 2016)'
_computing_molecular_graphics 'Olex2 1.5 (Dolomanov et al., 2009)'
_computing_publication_material 'Olex2 1.5 (Dolomanov et al., 2009)'
_computing_structure_refinement 'SHELXL 2018/3 (Sheldrick, 2015)'
_computing_structure_solution 'SHELXT 2018/2 (Sheldrick, 2018)'
_diffrn_ambient_temperature 100.00
_diffrn_measured_fraction_theta_full 0.999
_diffrn_measured_fraction_theta_max 0.997
_diffrn_measurement_device_type 'Bruker APEX-II CCD'
_diffrn_measurement_method '\f and \w scans'
_diffrn_radiation_type MoK\a
_diffrn_radiation_wavelength 0.71073
_diffrn_reflns_av_R_equivalents 0.0540
_diffrn_reflns_av_unetI/netI 0.0237
_diffrn_reflns_Laue_measured_fraction_full 0.999
_diffrn_reflns_Laue_measured_fraction_max 0.997
_diffrn_reflns_limit_h_max 18
_diffrn_reflns_limit_h_min -18
_diffrn_reflns_limit_k_max 31
_diffrn_reflns_limit_k_min -31
_diffrn_reflns_limit_l_max 24
_diffrn_reflns_limit_l_min -24
_diffrn_reflns_number 163769
_diffrn_reflns_point_group_measured_fraction_full 0.999
_diffrn_reflns_point_group_measured_fraction_max 0.997
_diffrn_reflns_theta_full 25.242
_diffrn_reflns_theta_max 26.414
_diffrn_reflns_theta_min 1.963
_exptl_absorpt_coefficient_mu 0.383
_exptl_absorpt_correction_T_max 0.7454
_exptl_absorpt_correction_T_min 0.6944
_exptl_absorpt_correction_type multi-scan
_exptl_absorpt_process_details
;
SADABS-2016/2 (Bruker,2016/2) was used for absorption correction.
wR2(int) was 0.1326 before and 0.0568 after correction.
The Ratio of minimum to maximum transmission is 0.9316.
The \l/2 correction factor is Not present.
;
_exptl_crystal_colour 'clear colourless'
_exptl_crystal_colour_lustre clear
_exptl_crystal_colour_primary colourless
_exptl_crystal_density_diffrn 1.263
_exptl_crystal_description block
_exptl_crystal_F_000 2920
_exptl_crystal_size_max 0.302
_exptl_crystal_size_mid 0.219
_exptl_crystal_size_min 0.09
_refine_diff_density_max 4.973
_refine_diff_density_min -1.604
_refine_diff_density_rms 0.085
_refine_ls_extinction_method none
_refine_ls_goodness_of_fit_ref 1.105
_refine_ls_hydrogen_treatment constr
_refine_ls_matrix_type full
_refine_ls_number_parameters 922
_refine_ls_number_reflns 15033
_refine_ls_number_restraints 0
_refine_ls_restrained_S_all 1.105
_refine_ls_R_factor_all 0.0874
_refine_ls_R_factor_gt 0.0799
_refine_ls_shift/su_max 0.000
_refine_ls_shift/su_mean 0.000
_refine_ls_structure_factor_coef Fsqd
_refine_ls_weighting_details 'w=1/[\s^2^(Fo^2^)+(0.0536P)^2^+28.0737P] where P=(Fo^2^+2Fc^2^)/3'
_refine_ls_weighting_scheme calc
_refine_ls_wR_factor_gt 0.1813
_refine_ls_wR_factor_ref 0.1857
_reflns_Friedel_coverage 0.000
_reflns_number_gt 13422
_reflns_number_total 15033
_reflns_threshold_expression 'I > 2\s(I)'
_cod_data_source_file d4sc02982h3.cif
_cod_data_source_block ba130_final2_a
_cod_depositor_comments 'Adding full bibliography for 1572662--1572672.cif.'
_cod_original_cell_volume 7333.6(12)
_cod_database_code 1572663
_shelx_shelxl_version_number 2018/3
_shelx_space_group_comment
;
The symmetry employed for this shelxl refinement is uniquely defined
by the following loop, which should always be used as a source of
symmetry information in preference to the above space-group names.
They are only intended as comments.
;
_shelx_estimated_absorpt_t_max 0.966
_shelx_estimated_absorpt_t_min 0.893
_olex2_refinement_description
;
1. Fixed Uiso
 At 1.2 times of:
  All C(H) groups
 At 1.5 times of:
  All C(H,H,H) groups
2.a Ternary CH refined with riding coordinates:
 C10(H10), C43(H43), C24(H24), C57(H57)
2.b Aromatic/amide H refined with riding coordinates:
 C3(H3), C41(H41), C39(H39), C2(H2), C8(H8), C18(H18), C55(H55), C51(H51),
 C6(H6), C59(H59), C16(H16), C45(H45), C63(H63), C49(H49), C22(H22), C12(H12),
 C32(H32), C65(H65), C19(H19), C60(H60), C54(H54), C15(H15), C48(H48), C61(H61),
  C21(H21), C53(H53), C20(H20), C52(H52), C36(H36), C30(H30), C90(H90),
 C93(H93), C14(H14), C94(H94), C62(H62), C88(H88), C13(H13), C69(H69), C87(H87),
  C92(H92), C47(H47), C91(H91), C84(H84), C46(H46), C26(H26), C78(H78),
 C29(H29), C85(H85), C79(H79), C34(H34), C33(H33), C66(H66), C35(H35), C76(H76),
  C28(H28), C82(H82), C67(H67), C27(H27), C68(H68), C74(H74), C75(H75), C81(H81)
2.c Idealised Me refined as rotating group:
 C56(H56A,H56B,H56C), C23(H23A,H23B,H23C), C95(H95A,H95B,H95C)
;

loop_
_space_group_symop_operation_xyz
'x, y, z'
'-x+1/2, y+1/2, -z+1/2'
'-x, -y, -z'
'x-1/2, -y-1/2, z-1/2'

loop_
_atom_site_label
_atom_site_type_symbol
_atom_site_fract_x
_atom_site_fract_y
_atom_site_fract_z
_atom_site_U_iso_or_equiv
_atom_site_adp_type
_atom_site_occupancy
_atom_site_site_symmetry_order
_atom_site_calc_flag
_atom_site_refinement_flags_posn
_atom_site_refinement_flags_adp
_atom_site_refinement_flags_occupancy
_atom_site_disorder_assembly
_atom_site_disorder_group
Cu1 Cu 0.33846(3) 0.30633(2) 0.35985(2) 0.02105(12) Uani 1 1 d . . . A 1
S1 S 0.70957(8) 0.33441(5) 0.50109(6) 0.0415(3) Uani 1 1 d . . . A 1
N2 N 0.26463(18) 0.26931(10) 0.23004(13) 0.0146(5) Uani 1 1 d . . . . .
N1 N 0.32468(18) 0.20543(10) 0.28830(14) 0.0146(5) Uani 1 1 d . . . . .
F1 F 0.2121(2) 0.55621(10) 0.28372(15) 0.0518(7) Uani 1 1 d . . . A 1
O1 O 0.3473(2) 0.34664(10) 0.43497(13) 0.0299(6) Uani 1 1 d . . . A 1
F2 F 0.2879(2) 0.44586(15) 0.71514(16) 0.0738(11) Uani 1 1 d . . . A 1
C37 C 0.2381(2) 0.32267(12) 0.21107(16) 0.0147(6) Uani 1 1 d . . . . .
C1 C 0.3113(2) 0.25837(12) 0.29022(16) 0.0148(6) Uani 1 1 d . . . . .
C38 C 0.1489(2) 0.33943(13) 0.21984(16) 0.0157(6) Uani 1 1 d . . . . .
C3 C 0.2501(2) 0.22426(13) 0.19075(17) 0.0182(7) Uani 1 1 d . . . . .
H3 H 0.219415 0.222260 0.146699 0.022 Uiso 1 1 calc R U . . .
C41 C 0.2764(2) 0.40707(13) 0.16780(17) 0.0199(7) Uani 1 1 d . . . . .
H41 H 0.319864 0.430468 0.150878 0.024 Uiso 1 1 calc R U . . .
C39 C 0.1257(2) 0.39063(13) 0.20113(17) 0.0184(7) Uani 1 1 d . . . . .
H39 H 0.065544 0.402725 0.206699 0.022 Uiso 1 1 calc R U . . .
C2 C 0.2878(2) 0.18404(13) 0.22716(17) 0.0186(7) Uani 1 1 d . . . . .
H2 H 0.289018 0.148095 0.213854 0.022 Uiso 1 1 calc R U . . .
C10 C 0.2450(2) 0.18658(12) 0.41797(16) 0.0160(6) Uani 1 1 d . . . . .
H10 H 0.237141 0.221822 0.395632 0.019 Uiso 1 1 calc R U . . .
C42 C 0.3031(2) 0.35581(13) 0.18534(16) 0.0168(6) Uani 1 1 d . . . . .
C9 C 0.3406(2) 0.16720(12) 0.40361(17) 0.0166(6) Uani 1 1 d . . . . .
C40 C 0.1881(2) 0.42485(13) 0.17438(17) 0.0195(7) Uani 1 1 d . . . . .
C4 C 0.3778(2) 0.17666(12) 0.34092(16) 0.0158(6) Uani 1 1 d . . . . .
C17 C 0.2359(2) 0.19544(13) 0.49417(17) 0.0182(7) Uani 1 1 d . . . . .
C11 C 0.1690(2) 0.15159(13) 0.38647(16) 0.0184(7) Uani 1 1 d . . . . .
C5 C 0.4651(2) 0.15980(13) 0.32804(17) 0.0182(7) Uani 1 1 d . . . . .
C50 C 0.4006(2) 0.30784(13) 0.10454(18) 0.0203(7) Uani 1 1 d . . . . .
C8 C 0.3942(2) 0.13981(13) 0.45300(18) 0.0210(7) Uani 1 1 d . . . . .
H8 H 0.370524 0.133147 0.495799 0.025 Uiso 1 1 calc R U . . .
C43 C 0.3981(2) 0.33546(13) 0.17325(17) 0.0182(7) Uani 1 1 d . . . . .
H43 H 0.412670 0.307961 0.208718 0.022 Uiso 1 1 calc R U . . .
C44 C 0.4712(2) 0.37776(14) 0.18402(18) 0.0211(7) Uani 1 1 d . . . . .
C58 C 0.0036(2) 0.32955(13) 0.27965(18) 0.0208(7) Uani 1 1 d . . . . .
C31 C 0.6032(2) 0.19573(15) 0.27671(17) 0.0228(7) Uani 1 1 d . . . . .
C18 C 0.2018(2) 0.15687(14) 0.53556(18) 0.0214(7) Uani 1 1 d . . . . .
H18 H 0.180706 0.124470 0.516082 0.026 Uiso 1 1 calc R U . . .
C24 C 0.5083(2) 0.17124(14) 0.26141(17) 0.0198(7) Uani 1 1 d . . . . .
H24 H 0.469658 0.198602 0.236879 0.024 Uiso 1 1 calc R U . . .
C57 C 0.0783(2) 0.30108(13) 0.24449(17) 0.0191(7) Uani 1 1 d . . . . .
H57 H 0.110738 0.277785 0.279280 0.023 Uiso 1 1 calc R U . . .
C55 C 0.4783(3) 0.27854(15) 0.0920(2) 0.0272(8) Uani 1 1 d . . . . .
H55 H 0.527085 0.276042 0.126093 0.033 Uiso 1 1 calc R U . . .
C51 C 0.3297(3) 0.31048(14) 0.05375(19) 0.0246(7) Uani 1 1 d . . . . .
H51 H 0.276357 0.330104 0.061360 0.030 Uiso 1 1 calc R U . . .
C6 C 0.5160(2) 0.13313(14) 0.37995(18) 0.0222(7) Uani 1 1 d . . . . .
H6 H 0.576379 0.122413 0.372466 0.027 Uiso 1 1 calc R U . . .
C59 C -0.0799(2) 0.34245(15) 0.24611(19) 0.0252(7) Uani 1 1 d . . . . .
H59 H -0.092815 0.332125 0.200067 0.030 Uiso 1 1 calc R U . . .
C25 C 0.5106(2) 0.12379(15) 0.21415(19) 0.0249(8) Uani 1 1 d . . . . .
C16 C 0.1829(3) 0.10246(14) 0.3589(2) 0.0262(8) Uani 1 1 d . . . . .
H16 H 0.243303 0.089511 0.356962 0.031 Uiso 1 1 calc R U . . .
C45 C 0.5137(3) 0.38473(16) 0.2484(2) 0.0304(8) Uani 1 1 d . . . . .
H45 H 0.496870 0.363189 0.284947 0.037 Uiso 1 1 calc R U . . .
C63 C 0.0197(3) 0.34466(16) 0.3475(2) 0.0297(8) Uani 1 1 d . . . . .
H63 H 0.076005 0.335837 0.371442 0.036 Uiso 1 1 calc R U . . .
C7 C 0.4816(2) 0.12181(14) 0.44170(19) 0.0243(7) Uani 1 1 d . . . . .
C49 C 0.4961(2) 0.41020(15) 0.1312(2) 0.0262(8) Uani 1 1 d . . . . .
H49 H 0.467662 0.405931 0.086708 0.031 Uiso 1 1 calc R U . . .
C56 C 0.1595(3) 0.47969(14) 0.1525(2) 0.0261(8) Uani 1 1 d . . . . .
H56A H 0.212164 0.503350 0.157766 0.039 Uiso 1 1 calc R U . . .
H56B H 0.111752 0.492221 0.180784 0.039 Uiso 1 1 calc R U . . .
H56C H 0.135939 0.479118 0.104661 0.039 Uiso 1 1 calc R U . . .
C64 C 0.0425(2) 0.26572(14) 0.1857(2) 0.0254(8) Uani 1 1 d . . . . .
C71 C 0.4829(3) 0.39673(15) 0.44804(19) 0.0280(8) Uani 1 1 d . . . A 1
C22 C 0.2646(3) 0.24269(15) 0.52342(19) 0.0280(8) Uani 1 1 d . . . . .
H22 H 0.287410 0.269632 0.495785 0.034 Uiso 1 1 calc R U . . .
C12 C 0.0792(3) 0.16987(16) 0.3878(2) 0.0290(8) Uani 1 1 d . . . . .
H12 H 0.068331 0.203845 0.405744 0.035 Uiso 1 1 calc R U . . .
C83 C 0.3386(3) 0.43837(14) 0.39898(19) 0.0259(8) Uani 1 1 d . . . A 1
C32 C 0.6827(3) 0.16996(17) 0.2628(2) 0.0300(8) Uani 1 1 d . . . . .
H32 H 0.679892 0.136068 0.242274 0.036 Uiso 1 1 calc R U . . .
C70 C 0.3810(3) 0.39657(15) 0.44783(19) 0.0264(8) Uani 1 1 d . . . A 1
C89 C 0.1960(3) 0.50484(16) 0.9039(2) 0.0293(8) Uani 1 1 d . . . . .
C72 C 0.5645(3) 0.39641(16) 0.4589(2) 0.0322(9) Uani 1 1 d . . . A 1
C65 C 0.0366(3) 0.28320(18) 0.1186(2) 0.0339(9) Uani 1 1 d . . . . .
H65 H 0.054271 0.318265 0.108988 0.041 Uiso 1 1 calc R U . . .
C19 C 0.1980(2) 0.16514(16) 0.60528(19) 0.0264(8) Uani 1 1 d . . . . .
H19 H 0.175277 0.138320 0.633122 0.032 Uiso 1 1 calc R U . . .
C60 C -0.1452(3) 0.37058(16) 0.2799(2) 0.0327(9) Uani 1 1 d . . . . .
H60 H -0.201849 0.379450 0.256464 0.039 Uiso 1 1 calc R U . . .
C77 C 0.3569(3) 0.41223(15) 0.52096(19) 0.0262(8) Uani 1 1 d . . . A 1
C54 C 0.4846(3) 0.25311(16) 0.0302(2) 0.0336(9) Uani 1 1 d . . . . .
H54 H 0.537975 0.233679 0.022130 0.040 Uiso 1 1 calc R U . . .
C15 C 0.1096(3) 0.07166(16) 0.3339(2) 0.0337(9) Uani 1 1 d . . . . .
H15 H 0.120447 0.037942 0.315156 0.040 Uiso 1 1 calc R U . . .
C48 C 0.5630(3) 0.44913(16) 0.1438(2) 0.0347(9) Uani 1 1 d . . . . .
H48 H 0.579165 0.471534 0.107914 0.042 Uiso 1 1 calc R U . . .
C61 C -0.1275(3) 0.38546(17) 0.3469(2) 0.0375(10) Uani 1 1 d . . . . .
H61 H -0.171860 0.404567 0.369608 0.045 Uiso 1 1 calc R U . . .
C21 C 0.2604(3) 0.25110(18) 0.5930(2) 0.0380(10) Uani 1 1 d . . . . .
H21 H 0.280396 0.283676 0.612541 0.046 Uiso 1 1 calc R U . . .
C53 C 0.4139(3) 0.25581(16) -0.0199(2) 0.0342(9) Uani 1 1 d . . . . .
H53 H 0.418358 0.238093 -0.061990 0.041 Uiso 1 1 calc R U . . .
C23 C 0.5379(3) 0.09148(18) 0.4958(2) 0.0348(10) Uani 1 1 d . . . . .
H23A H 0.524082 0.104182 0.540958 0.052 Uiso 1 1 calc R U . . .
H23B H 0.602835 0.096704 0.489751 0.052 Uiso 1 1 calc R U . . .
H23C H 0.523193 0.053905 0.491903 0.052 Uiso 1 1 calc R U . . .
C20 C 0.2273(3) 0.21218(18) 0.63369(19) 0.0307(9) Uani 1 1 d . . . . .
H20 H 0.224842 0.217929 0.681185 0.037 Uiso 1 1 calc R U . . .
C52 C 0.3364(3) 0.28453(16) -0.0082(2) 0.0321(9) Uani 1 1 d . . . . .
H52 H 0.287641 0.286566 -0.042496 0.039 Uiso 1 1 calc R U . . .
C36 C 0.6096(3) 0.24495(18) 0.3075(2) 0.0383(10) Uani 1 1 d . . . . .
H36 H 0.555614 0.263073 0.317579 0.046 Uiso 1 1 calc R U . . .
C30 C 0.5165(3) 0.07168(16) 0.2370(2) 0.0318(9) Uani 1 1 d . . . . .
H30 H 0.513959 0.064418 0.284131 0.038 Uiso 1 1 calc R U . . .
C90 C 0.2203(3) 0.45956(17) 0.8694(2) 0.0312(9) Uani 1 1 d . . . . .
H90 H 0.192595 0.452548 0.825273 0.037 Uiso 1 1 calc R U . . .
C93 C 0.3017(3) 0.47935(17) 0.9972(2) 0.0377(10) Uani 1 1 d . . . . .
H93 H 0.330119 0.486483 1.041077 0.045 Uiso 1 1 calc R U . . .
C14 C 0.0214(3) 0.08977(17) 0.3361(2) 0.0342(9) Uani 1 1 d . . . . .
H14 H -0.028557 0.068668 0.319102 0.041 Uiso 1 1 calc R U . . .
C94 C 0.2368(3) 0.51373(16) 0.9683(2) 0.0320(9) Uani 1 1 d . . . . .
H94 H 0.220047 0.543866 0.993166 0.038 Uiso 1 1 calc R U . . .
C62 C -0.0456(3) 0.37251(18) 0.3805(2) 0.0380(10) Uani 1 1 d . . . . .
H62 H -0.033446 0.382637 0.426743 0.046 Uiso 1 1 calc R U . . .
C88 C 0.3878(3) 0.48136(17) 0.3783(2) 0.0361(9) Uani 1 1 d . . . A 1
H88 H 0.451317 0.483466 0.390543 0.043 Uiso 1 1 calc R U . A 1
C13 C 0.0063(3) 0.13938(18) 0.3635(2) 0.0355(9) Uani 1 1 d . . . . .
H13 H -0.054129 0.152194 0.365445 0.043 Uiso 1 1 calc R U . . .
C86 C 0.2549(3) 0.51694(16) 0.3215(2) 0.0360(10) Uani 1 1 d . . . A 1
C69 C 0.0163(3) 0.21462(16) 0.1988(3) 0.0387(10) Uani 1 1 d . . . . .
H69 H 0.018715 0.201917 0.244260 0.046 Uiso 1 1 calc R U . . .
C73 C 0.6584(3) 0.3945(2) 0.4799(2) 0.0377(10) Uani 1 1 d . . . A 1
C87 C 0.3451(3) 0.52153(18) 0.3397(2) 0.0426(11) Uani 1 1 d . . . A 1
H87 H 0.378560 0.551400 0.326501 0.051 Uiso 1 1 calc R U . A 1
C92 C 0.3253(3) 0.43488(18) 0.9625(3) 0.0426(11) Uani 1 1 d . . . . .
H92 H 0.369446 0.411071 0.982230 0.051 Uiso 1 1 calc R U . . .
C47 C 0.6052(3) 0.45484(16) 0.2082(3) 0.0385(10) Uani 1 1 d . . . . .
H47 H 0.651134 0.480797 0.216529 0.046 Uiso 1 1 calc R U . . .
C91 C 0.2831(3) 0.42530(18) 0.8978(2) 0.0395(10) Uani 1 1 d . . . . .
H91 H 0.298483 0.394599 0.873554 0.047 Uiso 1 1 calc R U . . .
C84 C 0.2475(3) 0.43497(16) 0.3780(2) 0.0348(9) Uani 1 1 d . . . A 1
H84 H 0.213638 0.405062 0.390554 0.042 Uiso 1 1 calc R U . A 1
C46 C 0.5808(3) 0.42301(17) 0.2602(2) 0.0396(10) Uani 1 1 d . . . . .
H46 H 0.609826 0.427133 0.304530 0.047 Uiso 1 1 calc R U . . .
C26 C 0.5138(3) 0.13281(19) 0.1450(2) 0.0406(10) Uani 1 1 d . . . . .
H26 H 0.509390 0.167809 0.127983 0.049 Uiso 1 1 calc R U . . .
C78 C 0.4101(3) 0.44544(16) 0.5625(2) 0.0337(9) Uani 1 1 d . . . A 1
H78 H 0.463512 0.460380 0.546056 0.040 Uiso 1 1 calc R U . A 1
C29 C 0.5261(3) 0.03043(19) 0.1919(3) 0.0432(11) Uani 1 1 d . . . . .
H29 H 0.530293 -0.004724 0.208331 0.052 Uiso 1 1 calc R U . . .
C95 C 0.1263(3) 0.5420(2) 0.8717(3) 0.0474(11) Uani 1 1 d . . . . .
H95A H 0.124358 0.538468 0.822118 0.071 Uiso 1 1 calc R U . . .
H95B H 0.142795 0.578280 0.884587 0.071 Uiso 1 1 calc R U . . .
H95C H 0.066274 0.533677 0.887527 0.071 Uiso 1 1 calc R U . . .
C85 C 0.2039(3) 0.47425(17) 0.3390(2) 0.0390(10) Uani 1 1 d . . . A 1
H85 H 0.140942 0.471737 0.324819 0.047 Uiso 1 1 calc R U . A 1
C79 C 0.3871(3) 0.45755(17) 0.6282(2) 0.0385(10) Uani 1 1 d . . . A 1
H79 H 0.423952 0.480470 0.656632 0.046 Uiso 1 1 calc R U . A 1
C34 C 0.7730(3) 0.2421(2) 0.3092(2) 0.0515(15) Uani 1 1 d . . . . .
H34 H 0.830827 0.257786 0.320219 0.062 Uiso 1 1 calc R U . . .
C33 C 0.7673(3) 0.1939(2) 0.2789(2) 0.0459(13) Uani 1 1 d . . . . .
H33 H 0.821578 0.176227 0.268580 0.055 Uiso 1 1 calc R U . . .
C66 C 0.0056(3) 0.2506(2) 0.0652(3) 0.0476(12) Uani 1 1 d . . . . .
H66 H 0.001474 0.263350 0.019740 0.057 Uiso 1 1 calc R U . . .
C35 C 0.6942(4) 0.2679(2) 0.3238(2) 0.0533(15) Uani 1 1 d . . . . .
H35 H 0.697728 0.301525 0.345084 0.064 Uiso 1 1 calc R U . . .
C76 C 0.8077(3) 0.3649(2) 0.5290(2) 0.0463(12) Uani 1 1 d . . . A 1
H76 H 0.860461 0.346959 0.547511 0.056 Uiso 1 1 calc R U . A 1
C28 C 0.5297(4) 0.0402(2) 0.1236(3) 0.0548(14) Uani 1 1 d . . . . .
H28 H 0.536341 0.011954 0.092745 0.066 Uiso 1 1 calc R U . . .
C82 C 0.2797(3) 0.3909(2) 0.5459(2) 0.0458(12) Uani 1 1 d . . . A 1
H82 H 0.242088 0.368052 0.518020 0.055 Uiso 1 1 calc R U . A 1
C80 C 0.3103(3) 0.4355(2) 0.6503(2) 0.0439(11) Uani 1 1 d . . . A 1
C67 C -0.0191(3) 0.2000(2) 0.0788(3) 0.0588(16) Uani 1 1 d . . . . .
H67 H -0.039923 0.177395 0.042537 0.071 Uiso 1 1 calc R U . . .
C27 C 0.5235(4) 0.0912(2) 0.1002(2) 0.0556(14) Uani 1 1 d . . . . .
H27 H 0.525847 0.098037 0.052897 0.067 Uiso 1 1 calc R U . . .
C68 C -0.0138(3) 0.1817(2) 0.1448(4) 0.0594(16) Uani 1 1 d . . . . .
H68 H -0.030661 0.146346 0.153669 0.071 Uiso 1 1 calc R U . . .
C74 C 0.7171(4) 0.4347(2) 0.4931(3) 0.0556(14) Uani 1 1 d . . . A 1
H74 H 0.702196 0.470536 0.483891 0.067 Uiso 1 1 calc R U . A 1
C75 C 0.8023(4) 0.4181(2) 0.5218(3) 0.0576(14) Uani 1 1 d . . . A 1
H75 H 0.850986 0.441473 0.534728 0.069 Uiso 1 1 calc R U . A 1
C81 C 0.2566(4) 0.4023(3) 0.6108(3) 0.0605(16) Uani 1 1 d . . . A 1
H81 H 0.203658 0.387187 0.627769 0.073 Uiso 1 1 calc R U . A 1

loop_
_atom_site_aniso_label
_atom_site_aniso_U_11
_atom_site_aniso_U_22
_atom_site_aniso_U_33
_atom_site_aniso_U_23
_atom_site_aniso_U_13
_atom_site_aniso_U_12
Cu1 0.0303(2) 0.0150(2) 0.0172(2) 0.00032(16) -0.00257(16) -0.00252(17)
S1 0.0305(5) 0.0454(6) 0.0482(7) 0.0084(5) -0.0004(5) 0.0058(5)
N2 0.0136(13) 0.0145(13) 0.0154(13) 0.0007(10) -0.0004(10) -0.0027(10)
N1 0.0137(13) 0.0127(12) 0.0174(13) -0.0002(10) 0.0020(10) -0.0004(10)
F1 0.0695(19) 0.0297(13) 0.0530(17) 0.0079(12) -0.0166(14) 0.0102(13)
O1 0.0474(17) 0.0189(13) 0.0230(13) -0.0017(10) 0.0001(12) -0.0038(12)
F2 0.085(2) 0.095(3) 0.0466(17) -0.0368(17) 0.0395(17) -0.048(2)
C37 0.0164(15) 0.0137(15) 0.0137(14) 0.0010(12) -0.0013(12) -0.0021(12)
C1 0.0148(15) 0.0144(15) 0.0154(15) -0.0002(12) 0.0021(12) -0.0036(12)
C38 0.0145(15) 0.0181(15) 0.0141(14) 0.0002(12) -0.0016(12) -0.0023(12)
C3 0.0178(16) 0.0187(16) 0.0180(16) -0.0050(13) 0.0013(12) -0.0028(13)
C41 0.0221(17) 0.0178(16) 0.0201(16) 0.0037(13) 0.0046(13) -0.0057(13)
C39 0.0155(15) 0.0195(16) 0.0207(16) 0.0002(13) 0.0040(13) -0.0021(12)
C2 0.0183(16) 0.0180(16) 0.0199(16) -0.0041(13) 0.0044(13) -0.0023(12)
C10 0.0144(15) 0.0140(15) 0.0201(16) 0.0019(12) 0.0051(12) 0.0018(12)
C42 0.0186(16) 0.0187(16) 0.0132(15) 0.0002(12) 0.0010(12) -0.0033(13)
C9 0.0163(15) 0.0136(15) 0.0203(16) 0.0006(12) 0.0037(12) 0.0006(12)
C40 0.0221(17) 0.0167(16) 0.0199(16) 0.0012(13) 0.0036(13) -0.0004(13)
C4 0.0163(15) 0.0125(14) 0.0185(15) 0.0014(12) 0.0005(12) 0.0004(12)
C17 0.0119(15) 0.0217(16) 0.0212(16) 0.0002(13) 0.0033(12) 0.0027(12)
C11 0.0210(16) 0.0183(16) 0.0162(15) 0.0028(12) 0.0027(13) -0.0014(13)
C5 0.0176(16) 0.0157(15) 0.0220(16) 0.0027(13) 0.0063(13) 0.0000(12)
C50 0.0216(17) 0.0166(16) 0.0235(17) 0.0014(13) 0.0068(13) -0.0049(13)
C8 0.0245(17) 0.0180(16) 0.0215(17) 0.0055(13) 0.0076(14) 0.0036(13)
C43 0.0175(16) 0.0167(16) 0.0209(16) 0.0022(13) 0.0034(13) -0.0040(13)
C44 0.0147(16) 0.0202(17) 0.0284(18) -0.0001(14) 0.0022(13) 0.0004(13)
C58 0.0194(16) 0.0193(16) 0.0241(17) 0.0039(13) 0.0048(13) -0.0067(13)
C31 0.0223(17) 0.0312(19) 0.0152(15) 0.0056(14) 0.0029(13) -0.0071(15)
C18 0.0190(16) 0.0196(16) 0.0258(18) 0.0023(14) 0.0044(13) 0.0004(13)
C24 0.0169(16) 0.0236(17) 0.0194(16) 0.0026(13) 0.0045(13) -0.0002(13)
C57 0.0161(16) 0.0178(16) 0.0233(17) 0.0042(13) 0.0011(13) -0.0033(13)
C55 0.0232(18) 0.0266(19) 0.033(2) 0.0006(15) 0.0084(15) -0.0022(15)
C51 0.0232(18) 0.0249(18) 0.0264(18) -0.0026(15) 0.0052(14) -0.0029(14)
C6 0.0180(16) 0.0213(17) 0.0282(18) 0.0037(14) 0.0065(14) 0.0036(13)
C59 0.0227(18) 0.0252(18) 0.0280(18) 0.0000(15) 0.0040(14) -0.0017(14)
C25 0.0154(16) 0.033(2) 0.0258(18) -0.0043(15) -0.0011(14) 0.0040(14)
C16 0.0242(18) 0.0216(18) 0.033(2) -0.0030(15) 0.0048(15) 0.0010(14)
C45 0.031(2) 0.0271(19) 0.032(2) -0.0010(16) -0.0038(16) -0.0049(16)
C63 0.0264(19) 0.036(2) 0.0273(19) 0.0022(16) 0.0041(15) -0.0062(16)
C7 0.0226(18) 0.0226(17) 0.0280(19) 0.0057(14) 0.0033(14) 0.0076(14)
C49 0.0223(18) 0.0240(18) 0.033(2) 0.0013(15) 0.0057(15) -0.0031(14)
C56 0.0266(18) 0.0163(17) 0.036(2) 0.0046(15) 0.0069(16) -0.0001(14)
C64 0.0135(16) 0.0221(18) 0.040(2) -0.0084(16) 0.0014(14) -0.0012(13)
C71 0.035(2) 0.0251(19) 0.0239(18) -0.0014(15) 0.0030(15) 0.0051(16)
C22 0.034(2) 0.0259(19) 0.0248(18) -0.0026(15) 0.0085(16) -0.0108(16)
C12 0.0222(18) 0.0275(19) 0.037(2) -0.0089(16) 0.0015(16) 0.0022(15)
C83 0.031(2) 0.0225(18) 0.0242(18) -0.0041(14) 0.0031(15) -0.0011(15)
C32 0.0219(18) 0.039(2) 0.0293(19) 0.0158(17) 0.0008(15) -0.0028(16)
C70 0.033(2) 0.0235(18) 0.0228(18) -0.0035(14) 0.0032(15) -0.0051(15)
C89 0.0240(18) 0.029(2) 0.036(2) 0.0044(16) 0.0104(16) -0.0042(15)
C72 0.037(2) 0.032(2) 0.029(2) -0.0022(16) 0.0058(17) 0.0046(17)
C65 0.027(2) 0.039(2) 0.035(2) -0.0101(18) -0.0043(16) 0.0031(17)
C19 0.0201(17) 0.037(2) 0.0230(18) 0.0085(16) 0.0055(14) -0.0011(15)
C60 0.0250(19) 0.028(2) 0.046(2) 0.0020(18) 0.0074(17) 0.0003(16)
C77 0.032(2) 0.0223(18) 0.0244(18) 0.0010(14) 0.0022(15) 0.0010(15)
C54 0.032(2) 0.033(2) 0.038(2) -0.0015(17) 0.0179(18) 0.0013(17)
C15 0.037(2) 0.026(2) 0.038(2) -0.0087(17) 0.0026(18) -0.0053(17)
C48 0.028(2) 0.0225(19) 0.056(3) 0.0013(18) 0.0167(19) -0.0034(16)
C61 0.036(2) 0.032(2) 0.047(3) -0.0043(19) 0.0190(19) -0.0027(18)
C21 0.044(2) 0.041(2) 0.029(2) -0.0117(18) 0.0061(18) -0.017(2)
C53 0.042(2) 0.031(2) 0.031(2) -0.0072(17) 0.0156(18) -0.0046(18)
C23 0.034(2) 0.042(2) 0.029(2) 0.0147(18) 0.0071(17) 0.0195(18)
C20 0.0229(18) 0.051(2) 0.0191(17) -0.0030(17) 0.0049(14) -0.0070(17)
C52 0.036(2) 0.034(2) 0.0267(19) -0.0032(16) 0.0021(16) -0.0074(17)
C36 0.047(3) 0.042(2) 0.029(2) -0.0069(18) 0.0161(18) -0.016(2)
C30 0.030(2) 0.030(2) 0.036(2) -0.0038(17) 0.0061(17) -0.0012(16)
C90 0.0261(19) 0.039(2) 0.030(2) -0.0067(17) 0.0103(16) -0.0070(17)
C93 0.051(3) 0.037(2) 0.025(2) 0.0018(17) 0.0005(18) -0.008(2)
C14 0.030(2) 0.035(2) 0.037(2) -0.0026(18) -0.0007(17) -0.0138(17)
C94 0.041(2) 0.0248(19) 0.032(2) -0.0042(16) 0.0145(17) -0.0067(17)
C62 0.041(2) 0.045(3) 0.029(2) -0.0064(18) 0.0117(18) -0.008(2)
C88 0.031(2) 0.035(2) 0.042(2) 0.0101(18) -0.0019(18) -0.0033(17)
C13 0.0208(19) 0.042(2) 0.043(2) -0.0038(19) -0.0004(17) -0.0005(17)
C86 0.049(3) 0.024(2) 0.033(2) 0.0038(16) -0.0101(19) 0.0081(18)
C69 0.029(2) 0.026(2) 0.063(3) -0.011(2) 0.012(2) -0.0075(17)
C73 0.028(2) 0.058(3) 0.028(2) -0.0024(19) 0.0098(16) 0.0112(19)
C87 0.052(3) 0.034(2) 0.042(2) 0.0108(19) -0.001(2) -0.010(2)
C92 0.047(3) 0.032(2) 0.049(3) 0.003(2) -0.003(2) 0.001(2)
C47 0.0220(19) 0.026(2) 0.067(3) -0.014(2) 0.0037(19) -0.0072(16)
C91 0.038(2) 0.035(2) 0.046(3) -0.0119(19) 0.0045(19) 0.0013(18)
C84 0.036(2) 0.027(2) 0.040(2) 0.0043(17) -0.0048(18) -0.0052(17)
C46 0.034(2) 0.035(2) 0.049(3) -0.011(2) -0.0098(19) -0.0060(18)
C26 0.051(3) 0.044(3) 0.026(2) -0.0036(18) -0.0058(19) 0.013(2)
C78 0.043(2) 0.027(2) 0.033(2) -0.0069(16) 0.0151(18) -0.0116(17)
C29 0.046(3) 0.034(2) 0.049(3) -0.011(2) -0.003(2) 0.000(2)
C95 0.046(3) 0.043(3) 0.052(3) 0.001(2) 0.002(2) 0.007(2)
C85 0.035(2) 0.033(2) 0.047(3) -0.0011(19) -0.0094(19) 0.0009(18)
C79 0.048(3) 0.034(2) 0.034(2) -0.0133(18) 0.0093(19) -0.0131(19)
C34 0.044(3) 0.079(4) 0.029(2) 0.025(2) -0.012(2) -0.037(3)
C33 0.024(2) 0.064(3) 0.048(3) 0.035(2) -0.0089(19) -0.009(2)
C66 0.035(2) 0.061(3) 0.046(3) -0.027(2) -0.005(2) 0.003(2)
C35 0.078(4) 0.060(3) 0.023(2) -0.003(2) 0.008(2) -0.046(3)
C76 0.036(2) 0.066(3) 0.037(2) -0.009(2) -0.0022(19) 0.008(2)
C28 0.066(3) 0.049(3) 0.046(3) -0.024(2) -0.011(2) 0.014(3)
C82 0.039(2) 0.064(3) 0.036(2) -0.017(2) 0.0097(19) -0.023(2)
C80 0.049(3) 0.053(3) 0.032(2) -0.014(2) 0.019(2) -0.014(2)
C67 0.040(3) 0.071(4) 0.067(4) -0.044(3) 0.009(2) -0.008(3)
C27 0.075(4) 0.065(3) 0.026(2) -0.010(2) -0.006(2) 0.015(3)
C68 0.041(3) 0.033(3) 0.106(5) -0.031(3) 0.016(3) -0.019(2)
C74 0.057(3) 0.039(3) 0.074(4) -0.013(3) 0.025(3) 0.005(2)
C75 0.045(3) 0.061(3) 0.067(4) -0.030(3) 0.003(3) 0.003(2)
C81 0.048(3) 0.087(4) 0.050(3) -0.027(3) 0.025(2) -0.034(3)

loop_
_atom_type_symbol
_atom_type_description
_atom_type_scat_dispersion_real
_atom_type_scat_dispersion_imag
_atom_type_scat_source
C C 0.0033 0.0016 'International Tables Vol C Tables 4.2.6.8 and 6.1.1.4'
H H 0.0000 0.0000 'International Tables Vol C Tables 4.2.6.8 and 6.1.1.4'
Cu Cu 0.3201 1.2651 'International Tables Vol C Tables 4.2.6.8 and 6.1.1.4'
F F 0.0171 0.0103 'International Tables Vol C Tables 4.2.6.8 and 6.1.1.4'
N N 0.0061 0.0033 'International Tables Vol C Tables 4.2.6.8 and 6.1.1.4'
O O 0.0106 0.0060 'International Tables Vol C Tables 4.2.6.8 and 6.1.1.4'
S S 0.1246 0.1234 'International Tables Vol C Tables 4.2.6.8 and 6.1.1.4'

loop_
_geom_angle_atom_site_label_1
_geom_angle_atom_site_label_2
_geom_angle_atom_site_label_3
_geom_angle
_geom_angle_site_symmetry_1
_geom_angle_site_symmetry_3
_geom_angle_publ_flag
O1 Cu1 C1 168.97(13) . . ?
C76 S1 C73 91.2(2) . . ?
C1 N2 C37 121.8(3) . . ?
C1 N2 C3 111.5(3) . . ?
C3 N2 C37 126.7(3) . . ?
C1 N1 C2 111.2(3) . . ?
C1 N1 C4 123.4(3) . . ?
C2 N1 C4 125.3(3) . . ?
C70 O1 Cu1 132.8(2) . . ?
C38 C37 N2 119.3(3) . . ?
C42 C37 N2 118.5(3) . . ?
C42 C37 C38 122.2(3) . . ?
N2 C1 Cu1 125.5(2) . . ?
N2 C1 N1 104.1(3) . . ?
N1 C1 Cu1 130.2(2) . . ?
C37 C38 C57 120.6(3) . . ?
C39 C38 C37 117.8(3) . . ?
C39 C38 C57 121.5(3) . . ?
N2 C3 H3 126.7 . . ?
C2 C3 N2 106.7(3) . . ?
C2 C3 H3 126.7 . . ?
C42 C41 H41 119.1 . . ?
C40 C41 H41 119.1 . . ?
C40 C41 C42 121.8(3) . . ?
C38 C39 H39 119.0 . . ?
C38 C39 C40 121.9(3) . . ?
C40 C39 H39 119.0 . . ?
N1 C2 H2 126.7 . . ?
C3 C2 N1 106.6(3) . . ?
C3 C2 H2 126.7 . . ?
C9 C10 H10 106.5 . . ?
C17 C10 H10 106.5 . . ?
C17 C10 C9 111.9(3) . . ?
C11 C10 H10 106.5 . . ?
C11 C10 C9 113.1(3) . . ?
C11 C10 C17 111.8(3) . . ?
C37 C42 C43 120.8(3) . . ?
C41 C42 C37 117.7(3) . . ?
C41 C42 C43 121.4(3) . . ?
C4 C9 C10 121.7(3) . . ?
C8 C9 C10 120.8(3) . . ?
C8 C9 C4 117.5(3) . . ?
C41 C40 C39 118.5(3) . . ?
C41 C40 C56 121.1(3) . . ?
C39 C40 C56 120.4(3) . . ?
C9 C4 N1 119.3(3) . . ?
C5 C4 N1 118.7(3) . . ?
C5 C4 C9 121.9(3) . . ?
C18 C17 C10 122.1(3) . . ?
C22 C17 C10 119.3(3) . . ?
C22 C17 C18 118.6(3) . . ?
C16 C11 C10 124.1(3) . . ?
C16 C11 C12 118.2(3) . . ?
C12 C11 C10 117.6(3) . . ?
C4 C5 C24 122.9(3) . . ?
C4 C5 C6 117.9(3) . . ?
C6 C5 C24 119.2(3) . . ?
C55 C50 C43 118.2(3) . . ?
C51 C50 C43 123.3(3) . . ?
C51 C50 C55 118.5(3) . . ?
C9 C8 H8 118.9 . . ?
C9 C8 C7 122.2(3) . . ?
C7 C8 H8 118.9 . . ?
C42 C43 C50 112.0(3) . . ?
C42 C43 H43 106.3 . . ?
C50 C43 H43 106.3 . . ?
C44 C43 C42 112.7(3) . . ?
C44 C43 C50 112.7(3) . . ?
C44 C43 H43 106.3 . . ?
C45 C44 C43 119.0(3) . . ?
C45 C44 C49 118.8(3) . . ?
C49 C44 C43 122.1(3) . . ?
C59 C58 C57 122.5(3) . . ?
C59 C58 C63 118.3(3) . . ?
C63 C58 C57 119.2(3) . . ?
C32 C31 C24 122.5(3) . . ?
C32 C31 C36 118.7(4) . . ?
C36 C31 C24 118.7(3) . . ?
C17 C18 H18 119.6 . . ?
C17 C18 C19 120.8(3) . . ?
C19 C18 H18 119.6 . . ?
C5 C24 C31 109.6(3) . . ?
C5 C24 H24 106.9 . . ?
C31 C24 H24 106.9 . . ?
C25 C24 C5 113.8(3) . . ?
C25 C24 C31 112.4(3) . . ?
C25 C24 H24 106.9 . . ?
C38 C57 H57 107.1 . . ?
C38 C57 C64 109.8(3) . . ?
C58 C57 C38 111.7(3) . . ?
C58 C57 H57 107.1 . . ?
C58 C57 C64 113.7(3) . . ?
C64 C57 H57 107.1 . . ?
C50 C55 H55 119.7 . . ?
C54 C55 C50 120.6(4) . . ?
C54 C55 H55 119.7 . . ?
C50 C51 H51 119.7 . . ?
C50 C51 C52 120.6(4) . . ?
C52 C51 H51 119.7 . . ?
C5 C6 H6 118.8 . . ?
C7 C6 C5 122.3(3) . . ?
C7 C6 H6 118.8 . . ?
C58 C59 H59 119.8 . . ?
C58 C59 C60 120.4(4) . . ?
C60 C59 H59 119.8 . . ?
C30 C25 C24 123.7(3) . . ?
C26 C25 C24 118.3(4) . . ?
C26 C25 C30 117.8(4) . . ?
C11 C16 H16 119.6 . . ?
C11 C16 C15 120.9(4) . . ?
C15 C16 H16 119.6 . . ?
C44 C45 H45 119.7 . . ?
C44 C45 C46 120.6(4) . . ?
C46 C45 H45 119.7 . . ?
C58 C63 H63 119.6 . . ?
C62 C63 C58 120.9(4) . . ?
C62 C63 H63 119.6 . . ?
C8 C7 C23 121.1(3) . . ?
C6 C7 C8 118.1(3) . . ?
C6 C7 C23 120.7(3) . . ?
C44 C49 H49 119.9 . . ?
C44 C49 C48 120.1(4) . . ?
C48 C49 H49 119.9 . . ?
C40 C56 H56A 109.5 . . ?
C40 C56 H56B 109.5 . . ?
C40 C56 H56C 109.5 . . ?
H56A C56 H56B 109.5 . . ?
H56A C56 H56C 109.5 . . ?
H56B C56 H56C 109.5 . . ?
C65 C64 C57 121.8(3) . . ?
C69 C64 C57 119.7(4) . . ?
C69 C64 C65 118.5(4) . . ?
C72 C71 C70 169.9(4) . . ?
C17 C22 H22 119.7 . . ?
C17 C22 C21 120.6(4) . . ?
C21 C22 H22 119.7 . . ?
C11 C12 H12 119.4 . . ?
C13 C12 C11 121.1(4) . . ?
C13 C12 H12 119.4 . . ?
C88 C83 C70 122.1(4) . . ?
C84 C83 C70 119.2(3) . . ?
C84 C83 C88 118.5(4) . . ?
C31 C32 H32 120.0 . . ?
C31 C32 C33 119.9(4) . . ?
C33 C32 H32 120.0 . . ?
O1 C70 C71 110.5(3) . . ?
O1 C70 C83 113.3(3) . . ?
O1 C70 C77 107.5(3) . . ?
C71 C70 C83 111.2(3) . . ?
C71 C70 C77 106.9(3) . . ?
C83 C70 C77 107.1(3) . . ?
C90 C89 C95 120.3(4) . . ?
C94 C89 C90 118.1(4) . . ?
C94 C89 C95 121.5(4) . . ?
C71 C72 C73 173.1(4) . . ?
C64 C65 H65 119.2 . . ?
C66 C65 C64 121.6(4) . . ?
C66 C65 H65 119.2 . . ?
C18 C19 H19 120.1 . . ?
C20 C19 C18 119.9(3) . . ?
C20 C19 H19 120.1 . . ?
C59 C60 H60 119.8 . . ?
C61 C60 C59 120.3(4) . . ?
C61 C60 H60 119.8 . . ?
C78 C77 C70 123.2(3) . . ?
C82 C77 C70 118.5(3) . . ?
C82 C77 C78 118.3(4) . . ?
C55 C54 H54 119.7 . . ?
C53 C54 C55 120.6(4) . . ?
C53 C54 H54 119.7 . . ?
C16 C15 H15 119.8 . . ?
C14 C15 C16 120.5(4) . . ?
C14 C15 H15 119.8 . . ?
C49 C48 H48 120.0 . . ?
C47 C48 C49 119.9(4) . . ?
C47 C48 H48 120.0 . . ?
C60 C61 H61 120.2 . . ?
C62 C61 C60 119.7(4) . . ?
C62 C61 H61 120.2 . . ?
C22 C21 H21 119.9 . . ?
C20 C21 C22 120.2(4) . . ?
C20 C21 H21 119.9 . . ?
C54 C53 H53 120.2 . . ?
C54 C53 C52 119.6(4) . . ?
C52 C53 H53 120.2 . . ?
C7 C23 H23A 109.5 . . ?
C7 C23 H23B 109.5 . . ?
C7 C23 H23C 109.5 . . ?
H23A C23 H23B 109.5 . . ?
H23A C23 H23C 109.5 . . ?
H23B C23 H23C 109.5 . . ?
C19 C20 C21 119.9(4) . . ?
C19 C20 H20 120.1 . . ?
C21 C20 H20 120.1 . . ?
C51 C52 H52 119.9 . . ?
C53 C52 C51 120.2(4) . . ?
C53 C52 H52 119.9 . . ?
C31 C36 H36 119.7 . . ?
C31 C36 C35 120.6(5) . . ?
C35 C36 H36 119.7 . . ?
C25 C30 H30 119.5 . . ?
C29 C30 C25 121.0(4) . . ?
C29 C30 H30 119.5 . . ?
C89 C90 H90 119.4 . . ?
C91 C90 C89 121.1(4) . . ?
C91 C90 H90 119.4 . . ?
C94 C93 H93 119.9 . . ?
C92 C93 H93 119.9 . . ?
C92 C93 C94 120.2(4) . . ?
C15 C14 H14 120.4 . . ?
C15 C14 C13 119.2(4) . . ?
C13 C14 H14 120.4 . . ?
C89 C94 C93 121.0(4) . . ?
C89 C94 H94 119.5 . . ?
C93 C94 H94 119.5 . . ?
C63 C62 H62 119.8 . . ?
C61 C62 C63 120.4(4) . . ?
C61 C62 H62 119.8 . . ?
C83 C88 H88 119.6 . . ?
C83 C88 C87 120.9(4) . . ?
C87 C88 H88 119.6 . . ?
C12 C13 C14 120.0(4) . . ?
C12 C13 H13 120.0 . . ?
C14 C13 H13 120.0 . . ?
F1 C86 C85 118.2(4) . . ?
C87 C86 F1 119.0(4) . . ?
C87 C86 C85 122.8(4) . . ?
C64 C69 H69 120.1 . . ?
C64 C69 C68 119.7(5) . . ?
C68 C69 H69 120.1 . . ?
C72 C73 S1 119.9(4) . . ?
C74 C73 S1 111.0(4) . . ?
C74 C73 C72 128.9(5) . . ?
C88 C87 H87 120.8 . . ?
C86 C87 C88 118.4(4) . . ?
C86 C87 H87 120.8 . . ?
C93 C92 H92 120.5 . . ?
C93 C92 C91 119.0(4) . . ?
C91 C92 H92 120.5 . . ?
C48 C47 H47 120.0 . . ?
C46 C47 C48 120.0(4) . . ?
C46 C47 H47 120.0 . . ?
C90 C91 C92 120.5(4) . . ?
C90 C91 H91 119.7 . . ?
C92 C91 H91 119.7 . . ?
C83 C84 H84 119.3 . . ?
C83 C84 C85 121.5(4) . . ?
C85 C84 H84 119.3 . . ?
C45 C46 H46 119.8 . . ?
C47 C46 C45 120.4(4) . . ?
C47 C46 H46 119.8 . . ?
C25 C26 H26 119.6 . . ?
C25 C26 C27 120.7(4) . . ?
C27 C26 H26 119.6 . . ?
C77 C78 H78 119.3 . . ?
C77 C78 C79 121.4(4) . . ?
C79 C78 H78 119.3 . . ?
C30 C29 H29 119.9 . . ?
C28 C29 C30 120.2(5) . . ?
C28 C29 H29 119.9 . . ?
C89 C95 H95A 109.5 . . ?
C89 C95 H95B 109.5 . . ?
C89 C95 H95C 109.5 . . ?
H95A C95 H95B 109.5 . . ?
H95A C95 H95C 109.5 . . ?
H95B C95 H95C 109.5 . . ?
C86 C85 C84 117.9(4) . . ?
C86 C85 H85 121.1 . . ?
C84 C85 H85 121.1 . . ?
C78 C79 H79 121.0 . . ?
C80 C79 C78 117.9(4) . . ?
C80 C79 H79 121.0 . . ?
C33 C34 H34 120.2 . . ?
C33 C34 C35 119.5(4) . . ?
C35 C34 H34 120.2 . . ?
C32 C33 H33 119.5 . . ?
C34 C33 C32 121.0(5) . . ?
C34 C33 H33 119.5 . . ?
C65 C66 H66 120.3 . . ?
C67 C66 C65 119.3(5) . . ?
C67 C66 H66 120.3 . . ?
C36 C35 H35 119.9 . . ?
C34 C35 C36 120.2(5) . . ?
C34 C35 H35 119.9 . . ?
S1 C76 H76 123.9 . . ?
C75 C76 S1 112.2(4) . . ?
C75 C76 H76 123.9 . . ?
C29 C28 H28 120.2 . . ?
C29 C28 C27 119.6(4) . . ?
C27 C28 H28 120.2 . . ?
C77 C82 H82 119.6 . . ?
C81 C82 C77 120.9(4) . . ?
C81 C82 H82 119.6 . . ?
C79 C80 F2 118.8(4) . . ?
C79 C80 C81 122.2(4) . . ?
C81 C80 F2 119.0(4) . . ?
C66 C67 H67 119.8 . . ?
C66 C67 C68 120.3(5) . . ?
C68 C67 H67 119.8 . . ?
C26 C27 H27 119.7 . . ?
C28 C27 C26 120.6(5) . . ?
C28 C27 H27 119.7 . . ?
C69 C68 H68 119.7 . . ?
C67 C68 C69 120.5(5) . . ?
C67 C68 H68 119.7 . . ?
C73 C74 H74 123.5 . . ?
C73 C74 C75 113.0(5) . . ?
C75 C74 H74 123.5 . . ?
C76 C75 C74 112.6(5) . . ?
C76 C75 H75 123.7 . . ?
C74 C75 H75 123.7 . . ?
C82 C81 H81 120.4 . . ?
C80 C81 C82 119.3(4) . . ?
C80 C81 H81 120.4 . . ?

loop_
_geom_bond_atom_site_label_1
_geom_bond_atom_site_label_2
_geom_bond_distance
_geom_bond_site_symmetry_2
_geom_bond_publ_flag
Cu1 O1 1.796(3) . ?
Cu1 C1 1.856(3) . ?
S1 C73 1.738(5) . ?
S1 C76 1.695(5) . ?
N2 C37 1.451(4) . ?
N2 C1 1.355(4) . ?
N2 C3 1.389(4) . ?
N1 C1 1.359(4) . ?
N1 C2 1.395(4) . ?
N1 C4 1.450(4) . ?
F1 C86 1.369(5) . ?
O1 C70 1.378(4) . ?
F2 C80 1.367(5) . ?
C37 C38 1.401(4) . ?
C37 C42 1.396(4) . ?
C38 C39 1.387(5) . ?
C38 C57 1.527(4) . ?
C3 H3 0.9500 . ?
C3 C2 1.344(5) . ?
C41 H41 0.9500 . ?
C41 C42 1.395(5) . ?
C41 C40 1.390(5) . ?
C39 H39 0.9500 . ?
C39 C40 1.394(5) . ?
C2 H2 0.9500 . ?
C10 H10 1.0000 . ?
C10 C9 1.534(4) . ?
C10 C17 1.533(4) . ?
C10 C11 1.524(5) . ?
C42 C43 1.524(5) . ?
C9 C4 1.406(4) . ?
C9 C8 1.394(5) . ?
C40 C56 1.508(5) . ?
C4 C5 1.394(5) . ?
C17 C18 1.391(5) . ?
C17 C22 1.384(5) . ?
C11 C16 1.382(5) . ?
C11 C12 1.402(5) . ?
C5 C24 1.526(4) . ?
C5 C6 1.398(5) . ?
C50 C43 1.527(5) . ?
C50 C55 1.400(5) . ?
C50 C51 1.394(5) . ?
C8 H8 0.9500 . ?
C8 C7 1.397(5) . ?
C43 H43 1.0000 . ?
C43 C44 1.524(5) . ?
C44 C45 1.385(5) . ?
C44 C49 1.395(5) . ?
C58 C57 1.522(5) . ?
C58 C59 1.392(5) . ?
C58 C63 1.394(5) . ?
C31 C24 1.538(5) . ?
C31 C32 1.384(5) . ?
C31 C36 1.390(6) . ?
C18 H18 0.9500 . ?
C18 C19 1.394(5) . ?
C24 H24 1.0000 . ?
C24 C25 1.524(5) . ?
C57 H57 1.0000 . ?
C57 C64 1.528(5) . ?
C55 H55 0.9500 . ?
C55 C54 1.387(6) . ?
C51 H51 0.9500 . ?
C51 C52 1.397(5) . ?
C6 H6 0.9500 . ?
C6 C7 1.380(5) . ?
C59 H59 0.9500 . ?
C59 C60 1.401(5) . ?
C25 C30 1.398(6) . ?
C25 C26 1.386(6) . ?
C16 H16 0.9500 . ?
C16 C15 1.393(5) . ?
C45 H45 0.9500 . ?
C45 C46 1.392(6) . ?
C63 H63 0.9500 . ?
C63 C62 1.392(6) . ?
C7 C23 1.513(5) . ?
C49 H49 0.9500 . ?
C49 C48 1.404(5) . ?
C56 H56A 0.9800 . ?
C56 H56B 0.9800 . ?
C56 H56C 0.9800 . ?
C64 C65 1.392(6) . ?
C64 C69 1.382(6) . ?
C71 C70 1.498(6) . ?
C71 C72 1.204(6) . ?
C22 H22 0.9500 . ?
C22 C21 1.392(5) . ?
C12 H12 0.9500 . ?
C12 C13 1.380(6) . ?
C83 C70 1.535(5) . ?
C83 C88 1.386(6) . ?
C83 C84 1.377(6) . ?
C32 H32 0.9500 . ?
C32 C33 1.401(6) . ?
C70 C77 1.559(5) . ?
C89 C90 1.395(6) . ?
C89 C94 1.383(6) . ?
C89 C95 1.500(6) . ?
C72 C73 1.413(6) . ?
C65 H65 0.9500 . ?
C65 C66 1.389(6) . ?
C19 H19 0.9500 . ?
C19 C20 1.375(6) . ?
C60 H60 0.9500 . ?
C60 C61 1.380(6) . ?
C77 C78 1.379(5) . ?
C77 C82 1.379(6) . ?
C54 H54 0.9500 . ?
C54 C53 1.382(6) . ?
C15 H15 0.9500 . ?
C15 C14 1.380(6) . ?
C48 H48 0.9500 . ?
C48 C47 1.379(7) . ?
C61 H61 0.9500 . ?
C61 C62 1.373(7) . ?
C21 H21 0.9500 . ?
C21 C20 1.383(6) . ?
C53 H53 0.9500 . ?
C53 C52 1.386(6) . ?
C23 H23A 0.9800 . ?
C23 H23B 0.9800 . ?
C23 H23C 0.9800 . ?
C20 H20 0.9500 . ?
C52 H52 0.9500 . ?
C36 H36 0.9500 . ?
C36 C35 1.391(7) . ?
C30 H30 0.9500 . ?
C30 C29 1.387(6) . ?
C90 H90 0.9500 . ?
C90 C91 1.360(6) . ?
C93 H93 0.9500 . ?
C93 C94 1.385(6) . ?
C93 C92 1.376(6) . ?
C14 H14 0.9500 . ?
C14 C13 1.394(6) . ?
C94 H94 0.9500 . ?
C62 H62 0.9500 . ?
C88 H88 0.9500 . ?
C88 C87 1.393(6) . ?
C13 H13 0.9500 . ?
C86 C87 1.355(7) . ?
C86 C85 1.376(6) . ?
C69 H69 0.9500 . ?
C69 C68 1.400(7) . ?
C73 C74 1.351(7) . ?
C87 H87 0.9500 . ?
C92 H92 0.9500 . ?
C92 C91 1.397(7) . ?
C47 H47 0.9500 . ?
C47 C46 1.373(7) . ?
C91 H91 0.9500 . ?
C84 H84 0.9500 . ?
C84 C85 1.387(6) . ?
C46 H46 0.9500 . ?
C26 H26 0.9500 . ?
C26 C27 1.391(7) . ?
C78 H78 0.9500 . ?
C78 C79 1.395(6) . ?
C29 H29 0.9500 . ?
C29 C28 1.372(7) . ?
C95 H95A 0.9800 . ?
C95 H95B 0.9800 . ?
C95 H95C 0.9800 . ?
C85 H85 0.9500 . ?
C79 H79 0.9500 . ?
C79 C80 1.359(6) . ?
C34 H34 0.9500 . ?
C34 C33 1.361(8) . ?
C34 C35 1.381(8) . ?
C33 H33 0.9500 . ?
C66 H66 0.9500 . ?
C66 C67 1.366(8) . ?
C35 H35 0.9500 . ?
C76 H76 0.9500 . ?
C76 C75 1.359(8) . ?
C28 H28 0.9500 . ?
C28 C27 1.375(8) . ?
C82 H82 0.9500 . ?
C82 C81 1.375(6) . ?
C80 C81 1.361(7) . ?
C67 H67 0.9500 . ?
C67 C68 1.377(9) . ?
C27 H27 0.9500 . ?
C68 H68 0.9500 . ?
C74 H74 0.9500 . ?
C74 C75 1.402(8) . ?
C75 H75 0.9500 . ?
C81 H81 0.9500 . ?

loop_
_geom_torsion_atom_site_label_1
_geom_torsion_atom_site_label_2
_geom_torsion_atom_site_label_3
_geom_torsion_atom_site_label_4
_geom_torsion
_geom_torsion_site_symmetry_1
_geom_torsion_site_symmetry_2
_geom_torsion_site_symmetry_3
_geom_torsion_site_symmetry_4
_geom_torsion_publ_flag
Cu1 O1 C70 C71 -71.3(4) . . . . ?
Cu1 O1 C70 C83 54.3(5) . . . . ?
Cu1 O1 C70 C77 172.4(3) . . . . ?
S1 C73 C74 C75 -1.6(6) . . . . ?
S1 C76 C75 C74 0.0(6) . . . . ?
N2 C37 C38 C39 -179.9(3) . . . . ?
N2 C37 C38 C57 -4.1(4) . . . . ?
N2 C37 C42 C41 -179.6(3) . . . . ?
N2 C37 C42 C43 3.8(4) . . . . ?
N2 C3 C2 N1 0.1(4) . . . . ?
N1 C4 C5 C24 1.3(5) . . . . ?
N1 C4 C5 C6 178.6(3) . . . . ?
F1 C86 C87 C88 179.8(4) . . . . ?
F1 C86 C85 C84 -179.2(4) . . . . ?
O1 Cu1 C1 N2 103.4(7) . . . . ?
O1 Cu1 C1 N1 -70.3(8) . . . . ?
O1 C70 C77 C78 149.6(4) . . . . ?
O1 C70 C77 C82 -28.9(5) . . . . ?
F2 C80 C81 C82 -178.7(6) . . . . ?
C37 N2 C1 Cu1 6.2(4) . . . . ?
C37 N2 C1 N1 -178.7(3) . . . . ?
C37 N2 C3 C2 178.3(3) . . . . ?
C37 C38 C39 C40 0.0(5) . . . . ?
C37 C38 C57 C58 154.9(3) . . . . ?
C37 C38 C57 C64 -77.9(4) . . . . ?
C37 C42 C43 C50 83.8(4) . . . . ?
C37 C42 C43 C44 -148.0(3) . . . . ?
C1 Cu1 O1 C70 -156.0(6) . . . . ?
C1 N2 C37 C38 -99.1(4) . . . . ?
C1 N2 C37 C42 80.2(4) . . . . ?
C1 N2 C3 C2 0.5(4) . . . . ?
C1 N1 C2 C3 -0.6(4) . . . . ?
C1 N1 C4 C9 74.8(4) . . . . ?
C1 N1 C4 C5 -104.4(4) . . . . ?
C38 C37 C42 C41 -0.4(5) . . . . ?
C38 C37 C42 C43 -177.0(3) . . . . ?
C38 C39 C40 C41 -1.3(5) . . . . ?
C38 C39 C40 C56 178.0(3) . . . . ?
C38 C57 C64 C65 -30.8(4) . . . . ?
C38 C57 C64 C69 148.1(3) . . . . ?
C3 N2 C37 C38 83.3(4) . . . . ?
C3 N2 C37 C42 -97.4(4) . . . . ?
C3 N2 C1 Cu1 -175.8(2) . . . . ?
C3 N2 C1 N1 -0.8(3) . . . . ?
C41 C42 C43 C50 -92.7(4) . . . . ?
C41 C42 C43 C44 35.5(4) . . . . ?
C39 C38 C57 C58 -29.5(4) . . . . ?
C39 C38 C57 C64 97.7(4) . . . . ?
C2 N1 C1 Cu1 175.5(2) . . . . ?
C2 N1 C1 N2 0.8(3) . . . . ?
C2 N1 C4 C9 -111.1(4) . . . . ?
C2 N1 C4 C5 69.8(4) . . . . ?
C10 C9 C4 N1 -0.1(5) . . . . ?
C10 C9 C4 C5 179.0(3) . . . . ?
C10 C9 C8 C7 -179.7(3) . . . . ?
C10 C17 C18 C19 177.1(3) . . . . ?
C10 C17 C22 C21 -177.5(4) . . . . ?
C10 C11 C16 C15 176.9(3) . . . . ?
C10 C11 C12 C13 -176.7(4) . . . . ?
C42 C37 C38 C39 0.9(5) . . . . ?
C42 C37 C38 C57 176.6(3) . . . . ?
C42 C41 C40 C39 1.8(5) . . . . ?
C42 C41 C40 C56 -177.5(3) . . . . ?
C42 C43 C44 C45 88.9(4) . . . . ?
C42 C43 C44 C49 -90.2(4) . . . . ?
C9 C10 C17 C18 -94.2(4) . . . . ?
C9 C10 C17 C22 84.0(4) . . . . ?
C9 C10 C11 C16 11.6(5) . . . . ?
C9 C10 C11 C12 -170.7(3) . . . . ?
C9 C4 C5 C24 -177.8(3) . . . . ?
C9 C4 C5 C6 -0.5(5) . . . . ?
C9 C8 C7 C6 1.8(6) . . . . ?
C9 C8 C7 C23 -179.1(4) . . . . ?
C40 C41 C42 C37 -1.0(5) . . . . ?
C40 C41 C42 C43 175.6(3) . . . . ?
C4 N1 C1 Cu1 -9.6(5) . . . . ?
C4 N1 C1 N2 175.7(3) . . . . ?
C4 N1 C2 C3 -175.3(3) . . . . ?
C4 C9 C8 C7 -0.3(5) . . . . ?
C4 C5 C24 C31 128.5(3) . . . . ?
C4 C5 C24 C25 -104.7(4) . . . . ?
C4 C5 C6 C7 2.1(5) . . . . ?
C17 C10 C9 C4 -153.3(3) . . . . ?
C17 C10 C9 C8 26.1(4) . . . . ?
C17 C10 C11 C16 -115.8(4) . . . . ?
C17 C10 C11 C12 61.9(4) . . . . ?
C17 C18 C19 C20 0.8(5) . . . . ?
C17 C22 C21 C20 0.0(7) . . . . ?
C11 C10 C9 C4 79.4(4) . . . . ?
C11 C10 C9 C8 -101.3(4) . . . . ?
C11 C10 C17 C18 33.8(4) . . . . ?
C11 C10 C17 C22 -147.9(3) . . . . ?
C11 C16 C15 C14 0.1(6) . . . . ?
C11 C12 C13 C14 -1.0(7) . . . . ?
C5 C24 C25 C30 -29.9(5) . . . . ?
C5 C24 C25 C26 155.2(3) . . . . ?
C5 C6 C7 C8 -2.7(6) . . . . ?
C5 C6 C7 C23 178.2(4) . . . . ?
C50 C43 C44 C45 -143.2(3) . . . . ?
C50 C43 C44 C49 37.7(5) . . . . ?
C50 C55 C54 C53 -0.7(6) . . . . ?
C50 C51 C52 C53 0.0(6) . . . . ?
C8 C9 C4 N1 -179.5(3) . . . . ?
C8 C9 C4 C5 -0.4(5) . . . . ?
C43 C50 C55 C54 -179.3(3) . . . . ?
C43 C50 C51 C52 179.6(3) . . . . ?
C43 C44 C45 C46 -179.9(4) . . . . ?
C43 C44 C49 C48 179.1(3) . . . . ?
C44 C45 C46 C47 0.7(7) . . . . ?
C44 C49 C48 C47 0.9(6) . . . . ?
C58 C57 C64 C65 95.3(4) . . . . ?
C58 C57 C64 C69 -85.8(4) . . . . ?
C58 C59 C60 C61 -0.5(6) . . . . ?
C58 C63 C62 C61 0.3(6) . . . . ?
C31 C24 C25 C30 95.5(4) . . . . ?
C31 C24 C25 C26 -79.5(4) . . . . ?
C31 C32 C33 C34 1.0(6) . . . . ?
C31 C36 C35 C34 0.3(7) . . . . ?
C18 C17 C22 C21 0.8(6) . . . . ?
C18 C19 C20 C21 0.0(6) . . . . ?
C24 C5 C6 C7 179.5(3) . . . . ?
C24 C31 C32 C33 -178.9(3) . . . . ?
C24 C31 C36 C35 178.4(4) . . . . ?
C24 C25 C30 C29 -174.4(4) . . . . ?
C24 C25 C26 C27 174.7(4) . . . . ?
C57 C38 C39 C40 -175.7(3) . . . . ?
C57 C58 C59 C60 -177.4(3) . . . . ?
C57 C58 C63 C62 177.5(3) . . . . ?
C57 C64 C65 C66 178.8(4) . . . . ?
C57 C64 C69 C68 -177.9(4) . . . . ?
C55 C50 C43 C42 -168.0(3) . . . . ?
C55 C50 C43 C44 63.7(4) . . . . ?
C55 C50 C51 C52 -0.1(5) . . . . ?
C55 C54 C53 C52 0.5(6) . . . . ?
C51 C50 C43 C42 12.2(4) . . . . ?
C51 C50 C43 C44 -116.0(4) . . . . ?
C51 C50 C55 C54 0.5(5) . . . . ?
C6 C5 C24 C31 -48.8(4) . . . . ?
C6 C5 C24 C25 78.0(4) . . . . ?
C59 C58 C57 C38 97.1(4) . . . . ?
C59 C58 C57 C64 -27.9(5) . . . . ?
C59 C58 C63 C62 -0.8(6) . . . . ?
C59 C60 C61 C62 -0.1(6) . . . . ?
C25 C30 C29 C28 -0.2(7) . . . . ?
C25 C26 C27 C28 0.2(8) . . . . ?
C16 C11 C12 C13 1.2(6) . . . . ?
C16 C15 C14 C13 0.2(7) . . . . ?
C45 C44 C49 C48 0.0(5) . . . . ?
C63 C58 C57 C38 -81.2(4) . . . . ?
C63 C58 C57 C64 153.8(3) . . . . ?
C63 C58 C59 C60 0.9(5) . . . . ?
C49 C44 C45 C46 -0.8(6) . . . . ?
C49 C48 C47 C46 -1.0(6) . . . . ?
C64 C65 C66 C67 -0.6(7) . . . . ?
C64 C69 C68 C67 -1.2(7) . . . . ?
C71 C70 C77 C78 30.9(5) . . . . ?
C71 C70 C77 C82 -147.5(4) . . . . ?
C22 C17 C18 C19 -1.2(5) . . . . ?
C22 C21 C20 C19 -0.3(7) . . . . ?
C12 C11 C16 C15 -0.8(6) . . . . ?
C83 C70 C77 C78 -88.3(4) . . . . ?
C83 C70 C77 C82 93.2(4) . . . . ?
C83 C88 C87 C86 -1.6(7) . . . . ?
C83 C84 C85 C86 0.2(7) . . . . ?
C32 C31 C24 C5 112.9(4) . . . . ?
C32 C31 C24 C25 -14.7(5) . . . . ?
C32 C31 C36 C35 0.2(6) . . . . ?
C70 C83 C88 C87 -173.2(4) . . . . ?
C70 C83 C84 C85 174.0(4) . . . . ?
C70 C77 C78 C79 -178.6(4) . . . . ?
C70 C77 C82 C81 178.3(5) . . . . ?
C89 C90 C91 C92 -0.3(7) . . . . ?
C72 C71 C70 O1 -98(2) . . . . ?
C72 C71 C70 C83 135(2) . . . . ?
C72 C71 C70 C77 19(2) . . . . ?
C72 C73 C74 C75 171.8(5) . . . . ?
C65 C64 C69 C68 1.0(6) . . . . ?
C65 C66 C67 C68 0.5(8) . . . . ?
C60 C61 C62 C63 0.2(7) . . . . ?
C77 C78 C79 C80 0.0(7) . . . . ?
C77 C82 C81 C80 0.7(10) . . . . ?
C54 C53 C52 C51 -0.1(6) . . . . ?
C15 C14 C13 C12 0.3(7) . . . . ?
C48 C47 C46 C45 0.2(7) . . . . ?
C36 C31 C24 C5 -65.1(4) . . . . ?
C36 C31 C24 C25 167.3(3) . . . . ?
C36 C31 C32 C33 -0.8(5) . . . . ?
C30 C25 C26 C27 -0.5(7) . . . . ?
C30 C29 C28 C27 -0.1(8) . . . . ?
C90 C89 C94 C93 1.6(6) . . . . ?
C93 C92 C91 C90 0.5(7) . . . . ?
C94 C89 C90 C91 -0.7(6) . . . . ?
C94 C93 C92 C91 0.4(7) . . . . ?
C88 C83 C70 O1 -146.4(4) . . . . ?
C88 C83 C70 C71 -21.3(5) . . . . ?
C88 C83 C70 C77 95.2(4) . . . . ?
C88 C83 C84 C85 -2.2(6) . . . . ?
C69 C64 C65 C66 -0.1(6) . . . . ?
C73 S1 C76 C75 -0.7(4) . . . . ?
C73 C74 C75 C76 1.0(7) . . . . ?
C87 C86 C85 C84 1.2(7) . . . . ?
C92 C93 C94 C89 -1.5(6) . . . . ?
C84 C83 C70 O1 37.5(5) . . . . ?
C84 C83 C70 C71 162.6(4) . . . . ?
C84 C83 C70 C77 -80.9(4) . . . . ?
C84 C83 C88 C87 2.9(6) . . . . ?
C26 C25 C30 C29 0.5(6) . . . . ?
C78 C77 C82 C81 -0.2(8) . . . . ?
C78 C79 C80 F2 178.3(5) . . . . ?
C78 C79 C80 C81 0.4(8) . . . . ?
C29 C28 C27 C26 0.1(9) . . . . ?
C95 C89 C90 C91 -179.8(4) . . . . ?
C95 C89 C94 C93 -179.3(4) . . . . ?
C85 C86 C87 C88 -0.5(7) . . . . ?
C79 C80 C81 C82 -0.8(10) . . . . ?
C33 C34 C35 C36 -0.2(7) . . . . ?
C66 C67 C68 C69 0.4(8) . . . . ?
C35 C34 C33 C32 -0.5(6) . . . . ?
C76 S1 C73 C72 -172.7(4) . . . . ?
C76 S1 C73 C74 1.3(4) . . . . ?
C82 C77 C78 C79 -0.1(7) . . . . ?
